data_4028124
loop_
_publ_author_name
'Debkumar Nandi'
'Debalina Ghosh'
'Shih-Ji Chen'
'Bing-Chiuan Kuo'
'Nancy M. Wang'
'Hon Man Lee'

_publ_contact_author_address
;National Changhua University of Education
Department of Chemistry
Changhua
Taiwan 50058
;
_publ_contact_author_email leehm@cc.ncue.edu.tw
_publ_contact_author_fax 04-7211190
_publ_contact_author_name 'Hon Man Lee'
_publ_contact_author_phone '04-7232105 ext. 3505'
_publ_section_title
;
 One-Step Synthesis of Isocoumarins and 3-Benzylidenephthalides via
 Ligandless Pd-Catalyzed Oxidative Coupling of Benzoic Acids and
 Vinylarenes
;
_journal_name_full 'Journal of Organic Chemistry'
_journal_page_first 3445
_journal_page_last 3451
_journal_paper_doi 10.1021/jo400174w
_journal_volume 78
_journal_year 2013
_chemical_formula_moiety 'C16 H12 O2'
_chemical_formula_sum 'C16 H12 O2'
_chemical_formula_weight 236.26
_space_group_IT_number 29
_symmetry_cell_setting orthorhombic
_symmetry_Int_Tables_number 29
_symmetry_space_group_name_Hall 'P 2c -2ac'
_symmetry_space_group_name_H-M 'P c a 21'
_atom_sites_solution_hydrogens geom
_atom_sites_solution_primary direct
_atom_sites_solution_secondary difmap
_audit_creation_method SHELXL-97
_cell_angle_alpha 90.00
_cell_angle_beta 90.00
_cell_angle_gamma 90.00
_cell_formula_units_Z 8
_cell_length_a 14.842(4)
_cell_length_b 6.615(2)
_cell_length_c 24.531(9)
_cell_measurement_reflns_used 485
_cell_measurement_temperature 150(2)
_cell_measurement_theta_max 18
_cell_measurement_theta_min 3.4
_cell_volume 2408.4(13)
_computing_cell_refinement 'SAINT (Bruker, 2007)'
_computing_data_collection 'APEX2 (Bruker, 2007)'
_computing_data_reduction 'SAINT (Bruker, 2007)'
_computing_molecular_graphics 'SHELXTL (Sheldrick, 2008)'
_computing_publication_material 'DIAMOND (Brandenburg, 2006)'
_computing_structure_refinement 'SHELXTL (Sheldrick, 2008)'
_computing_structure_solution 'SHELXTL (Sheldrick, 2008)'
_diffrn_ambient_temperature 150(2)
_diffrn_measured_fraction_theta_full 0.950
_diffrn_measured_fraction_theta_max 0.950
_diffrn_measurement_device_type 'Bruker SMART APEXII'
_diffrn_measurement_method \w
_diffrn_radiation_monochromator graphite
_diffrn_radiation_probe x-ray
_diffrn_radiation_type MoK\a
_diffrn_radiation_wavelength 0.71073
_diffrn_reflns_av_R_equivalents 0.1326
_diffrn_reflns_av_sigmaI/netI 0.1757
_diffrn_reflns_limit_h_max 18
_diffrn_reflns_limit_h_min -18
_diffrn_reflns_limit_k_max 8
_diffrn_reflns_limit_k_min -4
_diffrn_reflns_limit_l_max 28
_diffrn_reflns_limit_l_min -28
_diffrn_reflns_number 10103
_diffrn_reflns_theta_full 26.99
_diffrn_reflns_theta_max 26.99
_diffrn_reflns_theta_min 3.08
_diffrn_source 'fine-focus sealed tube'
_diffrn_standards_decay_% 0
_diffrn_standards_interval_count 0
_diffrn_standards_interval_time 0
_diffrn_standards_number 0
_exptl_absorpt_coefficient_mu 0.085
_exptl_absorpt_correction_T_max 0.9873
_exptl_absorpt_correction_T_min 0.9832
_exptl_absorpt_correction_type multi-scan
_exptl_absorpt_process_details 'SADABS (Sheldrick, 2003)'
_exptl_crystal_density_diffrn 1.303
_exptl_crystal_F_000 992
_exptl_crystal_size_max 0.20
_exptl_crystal_size_mid 0.15
_exptl_crystal_size_min 0.15
_refine_diff_density_max 0.184
_refine_diff_density_min -0.164
_refine_diff_density_rms 0.046
_refine_ls_abs_structure_details 'Flack H D (1983), Acta Cryst. A39, 876-881'
_refine_ls_abs_structure_Flack -1(3)
_refine_ls_extinction_coef 0.0040(8)
_refine_ls_extinction_expression Fc^*^=kFc[1+0.001xFc^2^\l^3^/sin(2\q)]^-1/4^
_refine_ls_extinction_method SHELXL
_refine_ls_goodness_of_fit_ref 0.857
_refine_ls_hydrogen_treatment constr
_refine_ls_matrix_type full
_refine_ls_number_parameters 328
_refine_ls_number_reflns 4638
_refine_ls_number_restraints 1
_refine_ls_restrained_S_all 0.857
_refine_ls_R_factor_all 0.2255
_refine_ls_R_factor_gt 0.0642
_refine_ls_shift/su_max 0.002
_refine_ls_shift/su_mean 0.000
_refine_ls_structure_factor_coef Fsqd
_refine_ls_weighting_details 'calc w=1/[\s^2^(Fo^2^)+(0.0355P)^2^+0.0000P] where P=(Fo^2^+2Fc^2^)/3'
_refine_ls_weighting_scheme calc
_refine_ls_wR_factor_gt 0.1037
_refine_ls_wR_factor_ref 0.1440
_reflns_number_gt 1574
_reflns_number_total 4638
_reflns_threshold_expression I>2\s
_cod_data_source_file jo400174w_si_002.cif
_cod_data_source_block dkn149
_cod_original_cell_volume 2408.5(14)
_cod_database_code 4028124

loop_
_symmetry_equiv_pos_as_xyz
'x, y, z'
'-x, -y, z+1/2'
'x+1/2, -y, z'
'-x+1/2, y, z+1/2'

loop_
_atom_site_label
_atom_site_type_symbol
_atom_site_fract_x
_atom_site_fract_y
_atom_site_fract_z
_atom_site_U_iso_or_equiv
_atom_site_adp_type
_atom_site_occupancy
_atom_site_symmetry_multiplicity
_atom_site_calc_flag
_atom_site_refinement_flags
C4 C 0.0902(4) 0.3644(12) 0.3698(3) 0.0535(18) Uani 1 1 d .
C1 C 0.1521(5) 0.4755(13) 0.4716(4) 0.076(3) Uani 1 1 d .
H1 H 0.1738 0.5147 0.5065 0.091 Uiso 1 1 calc R
C6 C 0.1563(4) 0.2755(12) 0.4554(4) 0.069(2) Uani 1 1 d .
H6 H 0.1805 0.1766 0.4793 0.083 Uiso 1 1 calc R
C5 C 0.1252(4) 0.2190(10) 0.4044(3) 0.0661(19) Uani 1 1 d .
H5 H 0.1279 0.0816 0.3933 0.079 Uiso 1 1 calc R
C2 C 0.1166(4) 0.6159(11) 0.4371(4) 0.075(2) Uani 1 1 d .
H2 H 0.1128 0.7528 0.4485 0.090 Uiso 1 1 calc R
C3 C 0.0859(4) 0.5626(12) 0.3856(3) 0.0607(19) Uani 1 1 d .
H3 H 0.0622 0.6623 0.3617 0.073 Uiso 1 1 calc R
C9 C 0.0179(4) 0.3194(9) 0.2204(3) 0.0499(15) Uani 1 1 d .
C10 C -0.0166(4) 0.1246(9) 0.2218(3) 0.0511(16) Uani 1 1 d .
C13 C -0.0540(3) 0.1429(11) 0.1263(3) 0.0583(17) Uani 1 1 d .
C7 C 0.0546(3) 0.2997(9) 0.3152(3) 0.0554(17) Uani 1 1 d .
C14 C -0.0211(4) 0.3392(10) 0.1255(3) 0.0642(18) Uani 1 1 d .
H14 H -0.0231 0.4142 0.0925 0.077 Uiso 1 1 calc R
C12 C -0.0547(4) 0.0350(10) 0.1738(4) 0.054(2) Uani 1 1 d .
H12 H -0.0799 -0.0969 0.1750 0.064 Uiso 1 1 calc R
C15 C 0.0143(4) 0.4278(11) 0.1717(3) 0.0610(18) Uani 1 1 d .
H15 H 0.0362 0.5626 0.1704 0.073 Uiso 1 1 calc R
C8 C 0.0537(4) 0.4054(10) 0.2705(3) 0.0577(17) Uani 1 1 d .
H8 H 0.0766 0.5396 0.2705 0.069 Uiso 1 1 calc R
C11 C -0.0148(5) 0.0075(9) 0.2711(4) 0.058(2) Uani 1 1 d .
O1 O 0.0206(2) 0.1016(6) 0.31712(19) 0.0591(11) Uani 1 1 d .
O2 O -0.0436(3) -0.1628(7) 0.2793(2) 0.0811(14) Uani 1 1 d .
C21 C 0.2236(4) 0.8170(11) 0.2051(3) 0.0582(17) Uani 1 1 d .
C22 C 0.2592(4) 0.6208(10) 0.2028(3) 0.0515(16) Uani 1 1 d .
C24 C 0.1872(4) 0.9110(10) 0.1564(4) 0.065(2) Uani 1 1 d .
H24 H 0.1637 1.0445 0.1581 0.078 Uiso 1 1 calc R
C27 C 0.1522(4) 0.8816(13) 0.0568(3) 0.063(2) Uani 1 1 d .
C23 C 0.2920(4) 0.5260(10) 0.2480(4) 0.055(2) Uani 1 1 d .
H23 H 0.3145 0.3921 0.2450 0.066 Uiso 1 1 calc R
C18 C 0.2929(3) 0.6226(11) 0.2983(3) 0.0643(19) Uani 1 1 d .
C19 C 0.2596(4) 0.8203(12) 0.3001(3) 0.071(2) Uani 1 1 d .
H19 H 0.2612 0.8907 0.3339 0.086 Uiso 1 1 calc R
C25 C 0.1865(4) 0.8127(10) 0.1104(3) 0.0623(19) Uani 1 1 d .
C26 C 0.2595(5) 0.5130(11) 0.1506(4) 0.060(2) Uani 1 1 d .
C20 C 0.2245(4) 0.9176(12) 0.2551(3) 0.0663(19) Uani 1 1 d .
H20 H 0.2012 1.0510 0.2581 0.080 Uiso 1 1 calc R
C28 C 0.1201(4) 0.7438(12) 0.0201(4) 0.078(2) Uani 1 1 d .
H28 H 0.1211 0.6039 0.0289 0.094 Uiso 1 1 calc R
C29 C 0.0870(5) 0.8051(15) -0.0285(4) 0.085(2) Uani 1 1 d .
H29 H 0.0631 0.7067 -0.0528 0.102 Uiso 1 1 calc R
C32 C 0.1530(4) 1.0862(12) 0.0427(4) 0.072(2) Uani 1 1 d .
H32 H 0.1765 1.1825 0.0676 0.086 Uiso 1 1 calc R
C31 C 0.1192(5) 1.1518(12) -0.0081(4) 0.080(2) Uani 1 1 d .
H31 H 0.1187 1.2912 -0.0174 0.096 Uiso 1 1 calc R
O3 O 0.2213(2) 0.6138(6) 0.10748(19) 0.0611(12) Uani 1 1 d .
O4 O 0.2858(3) 0.3444(7) 0.1422(2) 0.0761(14) Uani 1 1 d .
C30 C 0.0867(6) 1.0069(14) -0.0444(5) 0.082(3) Uani 1 1 d .
H30 H 0.0648 1.0453 -0.0792 0.098 Uiso 1 1 calc R
C16 C -0.0927(5) 0.0455(12) 0.0744(4) 0.080(3) Uani 1 1 d .
H16A H -0.1380 0.1356 0.0583 0.120 Uiso 1 1 calc R
H16B H -0.1208 -0.0841 0.0836 0.120 Uiso 1 1 calc R
H16C H -0.0440 0.0231 0.0480 0.120 Uiso 1 1 calc R
C17 C 0.3275(5) 0.5160(11) 0.3481(4) 0.085(3) Uani 1 1 d .
H17A H 0.2828 0.4172 0.3605 0.127 Uiso 1 1 calc R
H17B H 0.3385 0.6149 0.3771 0.127 Uiso 1 1 calc R
H17C H 0.3839 0.4462 0.3392 0.127 Uiso 1 1 calc R

loop_
_atom_site_aniso_label
_atom_site_aniso_U_11
_atom_site_aniso_U_22
_atom_site_aniso_U_33
_atom_site_aniso_U_23
_atom_site_aniso_U_13
_atom_site_aniso_U_12
C4 0.047(3) 0.075(5) 0.039(5) 0.004(4) 0.001(3) 0.010(3)
C1 0.059(5) 0.114(8) 0.055(7) -0.009(5) -0.005(4) -0.020(4)
C6 0.063(4) 0.081(5) 0.064(6) 0.023(4) -0.011(4) -0.014(4)
C5 0.057(4) 0.088(5) 0.054(6) 0.004(4) -0.008(4) -0.002(3)
C2 0.073(5) 0.068(5) 0.083(7) 0.011(5) -0.008(4) -0.004(4)
C3 0.052(4) 0.084(5) 0.045(6) 0.008(5) -0.005(3) 0.005(4)
C9 0.046(3) 0.062(4) 0.042(5) -0.002(4) 0.005(3) -0.005(3)
C10 0.043(3) 0.058(4) 0.053(5) 0.009(4) 0.006(3) 0.010(3)
C13 0.047(4) 0.086(5) 0.042(5) -0.004(4) 0.003(3) 0.011(3)
C7 0.049(4) 0.069(5) 0.048(5) -0.002(4) 0.009(4) 0.008(3)
C14 0.059(4) 0.089(5) 0.044(5) 0.008(4) 0.010(4) -0.008(4)
C12 0.041(4) 0.069(4) 0.052(6) 0.000(4) 0.004(4) 0.004(3)
C15 0.062(4) 0.073(4) 0.048(5) 0.001(5) 0.011(4) 0.000(4)
C8 0.052(4) 0.077(5) 0.045(5) 0.003(4) 0.003(3) 0.003(3)
C11 0.054(4) 0.052(5) 0.067(7) -0.002(4) -0.007(5) -0.001(3)
O1 0.062(2) 0.060(3) 0.056(3) 0.006(2) 0.000(2) -0.009(2)
O2 0.106(3) 0.058(3) 0.079(4) 0.008(3) -0.018(3) -0.013(3)
C21 0.048(4) 0.074(5) 0.053(5) 0.000(4) 0.001(4) -0.009(3)
C22 0.039(3) 0.061(4) 0.055(5) -0.008(4) 0.003(3) -0.013(3)
C24 0.052(4) 0.051(4) 0.090(7) -0.015(5) 0.022(4) -0.015(3)
C27 0.051(4) 0.082(6) 0.058(7) -0.019(4) 0.006(4) -0.002(4)
C23 0.043(4) 0.064(4) 0.057(7) 0.000(4) -0.002(4) -0.004(3)
C18 0.043(4) 0.094(5) 0.055(6) -0.006(4) 0.009(3) 0.001(3)
C19 0.055(4) 0.100(6) 0.060(6) -0.020(5) 0.009(4) -0.016(4)
C25 0.043(4) 0.071(5) 0.073(6) -0.014(5) 0.018(4) -0.007(3)
C26 0.059(5) 0.079(6) 0.041(6) -0.010(4) -0.005(4) 0.004(4)
C20 0.048(4) 0.087(5) 0.064(6) -0.019(5) 0.010(4) 0.003(4)
C28 0.069(4) 0.087(5) 0.080(7) -0.024(5) -0.019(4) 0.007(4)
C29 0.072(5) 0.120(7) 0.064(7) -0.041(5) -0.014(4) 0.017(5)
C32 0.067(5) 0.080(6) 0.069(7) -0.007(5) 0.005(4) -0.013(4)
C31 0.082(5) 0.082(5) 0.075(7) 0.002(5) 0.007(5) -0.003(4)
O3 0.067(3) 0.053(3) 0.063(3) -0.010(2) 0.002(2) 0.004(2)
O4 0.084(3) 0.061(3) 0.083(4) -0.013(3) -0.019(3) 0.005(3)
C30 0.080(5) 0.111(8) 0.055(8) -0.008(5) -0.003(5) 0.021(5)
C16 0.060(4) 0.131(7) 0.049(6) -0.007(4) 0.000(4) 0.015(4)
C17 0.058(4) 0.137(7) 0.060(7) 0.001(5) -0.011(4) -0.003(4)

loop_
_atom_type_symbol
_atom_type_description
_atom_type_scat_dispersion_real
_atom_type_scat_dispersion_imag
_atom_type_scat_source
C C 0.0033 0.0016 'International Tables Vol C Tables 4.2.6.8 and 6.1.1.4'
H H 0.0000 0.0000 'International Tables Vol C Tables 4.2.6.8 and 6.1.1.4'
O O 0.0106 0.0060 'International Tables Vol C Tables 4.2.6.8 and 6.1.1.4'

loop_
_geom_angle_atom_site_label_1
_geom_angle_atom_site_label_2
_geom_angle_atom_site_label_3
_geom_angle
C3 C4 C5 120.6(7)
C3 C4 C7 120.7(6)
C5 C4 C7 118.8(7)
C2 C1 C6 119.3(9)
C2 C1 H1 120.3
C6 C1 H1 120.3
C1 C6 C5 120.2(8)
C1 C6 H6 119.9
C5 C6 H6 119.9
C4 C5 C6 119.5(7)
C4 C5 H5 120.3
C6 C5 H5 120.3
C1 C2 C3 121.3(8)
C1 C2 H2 119.4
C3 C2 H2 119.4
C4 C3 C2 119.1(7)
C4 C3 H3 120.4
C2 C3 H3 120.4
C10 C9 C15 119.1(7)
C10 C9 C8 118.5(6)
C15 C9 C8 122.4(6)
C9 C10 C12 120.5(6)
C9 C10 C11 121.1(7)
C12 C10 C11 118.4(6)
C12 C13 C14 120.2(7)
C12 C13 C16 119.0(7)
C14 C13 C16 120.7(7)
C8 C7 O1 121.7(6)
C8 C7 C4 127.0(6)
O1 C7 C4 111.2(6)
C15 C14 C13 121.3(6)
C15 C14 H14 119.3
C13 C14 H14 119.3
C13 C12 C10 118.8(6)
C13 C12 H12 120.6
C10 C12 H12 120.6
C14 C15 C9 120.0(7)
C14 C15 H15 120.0
C9 C15 H15 120.0
C7 C8 C9 120.4(6)
C7 C8 H8 119.8
C9 C8 H8 119.8
O2 C11 O1 114.2(8)
O2 C11 C10 129.1(8)
O1 C11 C10 116.7(6)
C11 O1 C7 121.7(6)
C20 C21 C22 118.3(7)
C20 C21 C24 121.5(7)
C22 C21 C24 120.3(7)
C23 C22 C21 121.9(7)
C23 C22 C26 119.0(6)
C21 C22 C26 119.1(7)
C25 C24 C21 120.2(7)
C25 C24 H24 119.9
C21 C24 H24 119.9
C28 C27 C32 119.1(8)
C28 C27 C25 119.9(8)
C32 C27 C25 121.0(7)
C22 C23 C18 120.9(6)
C22 C23 H23 119.6
C18 C23 H23 119.6
C23 C18 C19 117.1(7)
C23 C18 C17 120.6(7)
C19 C18 C17 122.3(7)
C20 C19 C18 122.9(7)
C20 C19 H19 118.5
C18 C19 H19 118.5
C24 C25 O3 120.3(7)
C24 C25 C27 128.2(7)
O3 C25 C27 111.5(7)
O4 C26 O3 117.0(8)
O4 C26 C22 127.1(9)
O3 C26 C22 115.8(6)
C19 C20 C21 118.9(7)
C19 C20 H20 120.5
C21 C20 H20 120.5
C29 C28 C27 120.5(8)
C29 C28 H28 119.8
C27 C28 H28 119.8
C28 C29 C30 122.4(8)
C28 C29 H29 118.8
C30 C29 H29 118.8
C27 C32 C31 120.9(8)
C27 C32 H32 119.5
C31 C32 H32 119.5
C30 C31 C32 118.3(8)
C30 C31 H31 120.8
C32 C31 H31 120.8
C26 O3 C25 124.3(6)
C29 C30 C31 118.8(10)
C29 C30 H30 120.6
C31 C30 H30 120.6
C13 C16 H16A 109.5
C13 C16 H16B 109.5
H16A C16 H16B 109.5
C13 C16 H16C 109.5
H16A C16 H16C 109.5
H16B C16 H16C 109.5
C18 C17 H17A 109.5
C18 C17 H17B 109.5
H17A C17 H17B 109.5
C18 C17 H17C 109.5
H17A C17 H17C 109.5
H17B C17 H17C 109.5

loop_
_geom_bond_atom_site_label_1
_geom_bond_atom_site_label_2
_geom_bond_distance
C4 C3 1.369(9)
C4 C5 1.385(9)
C4 C7 1.501(9)
C1 C2 1.363(10)
C1 C6 1.383(9)
C1 H1 0.9500
C6 C5 1.385(10)
C6 H6 0.9500
C5 H5 0.9500
C2 C3 1.388(10)
C2 H2 0.9500
C3 H3 0.9500
C9 C10 1.387(7)
C9 C15 1.394(9)
C9 C8 1.455(9)
C10 C12 1.434(10)
C10 C11 1.435(11)
C13 C12 1.367(9)
C13 C14 1.388(8)
C13 C16 1.540(10)
C7 C8 1.301(8)
C7 O1 1.406(6)
C14 C15 1.379(9)
C14 H14 0.9500
C12 H12 0.9500
C15 H15 0.9500
C8 H8 0.9500
C11 O2 1.222(6)
C11 O1 1.393(9)
C21 C20 1.395(9)
C21 C22 1.402(8)
C21 C24 1.451(9)
C22 C23 1.362(10)
C22 C26 1.467(11)
C24 C25 1.303(9)
C24 H24 0.9500
C27 C28 1.366(10)
C27 C32 1.397(11)
C27 C25 1.482(10)
C23 C18 1.390(10)
C23 H23 0.9500
C18 C19 1.398(8)
C18 C17 1.502(10)
C19 C20 1.381(9)
C19 H19 0.9500
C25 O3 1.415(7)
C26 O4 1.200(7)
C26 O3 1.373(9)
C20 H20 0.9500
C28 C29 1.354(10)
C28 H28 0.9500
C29 C30 1.390(10)
C29 H29 0.9500
C32 C31 1.411(11)
C32 H32 0.9500
C31 C30 1.394(11)
C31 H31 0.9500
C30 H30 0.9500
C16 H16A 0.9800
C16 H16B 0.9800
C16 H16C 0.9800
C17 H17A 0.9800
C17 H17B 0.9800
C17 H17C 0.9800
